data_4341620
loop_
_publ_author_name
'Bacher, Felix'
'D\"om\"ot\"or, Orsolya'
'Kaltenbrunner, Maria'
'Mojovi\'c, Milo\<s'
'Popovi\'c-Bijeli\'c, Ana'
'Gr\"aslund, Astrid'
'Ozarowski, Andrew'
'Filipovic, Lana'
'Radulovi\'c, Sinisa'
'Enyedy, Eva A.'
'Arion, Vladimir B.'

_publ_section_title
;
 Effects of Terminal Dimethylation and Metal Coordination of
 Proline-2-formylpyridine Thiosemicarbazone Hybrids on Lipophilicity,
 Antiproliferative Activity, and hR2 RNR Inhibition.
;
_journal_name_full 'Inorganic chemistry'
_journal_page_first 141112160101001
_journal_paper_doi 10.1021/ic502239u
_journal_year 2014
_chemical_absolute_configuration ad
_chemical_formula_moiety 'C26 H30 N10 Ni2 O4 S2, 3.25(C H4 O)'
_chemical_formula_sum 'C29.25 H43.5 N10 Ni2 O7.75 S2'
_chemical_formula_weight 840.78
_chemical_name_systematic
; 
 ? 
;
_space_group_IT_number 19
_symmetry_cell_setting orthorhombic
_symmetry_space_group_name_Hall 'P 2ac 2ab'
_symmetry_space_group_name_H-M 'P 21 21 21'
_atom_sites_solution_hydrogens geom
_atom_sites_solution_primary direct
_atom_sites_solution_secondary difmap
_audit_creation_method SHELXL-97
_cell_angle_alpha 90.00
_cell_angle_beta 90.00
_cell_angle_gamma 90.00
_cell_formula_units_Z 4
_cell_length_a 13.1049(7)
_cell_length_b 15.1240(13)
_cell_length_c 18.0808(16)
_cell_measurement_reflns_used 1426
_cell_measurement_temperature 120(2)
_cell_measurement_theta_max 19.87
_cell_measurement_theta_min 2.25
_cell_volume 3583.6(5)
_computing_structure_refinement 'SHELXL-97 (Sheldrick, 2008)'
_computing_structure_solution 'SHELXS-97 (Sheldrick, 2008)'
_diffrn_ambient_temperature 120(2)
_diffrn_measured_fraction_theta_full 0.989
_diffrn_measured_fraction_theta_max 0.989
_diffrn_measurement_device_type 'Bruker X8 APEXII CCD'
_diffrn_measurement_method '\f and \w scans'
_diffrn_radiation_monochromator graphite
_diffrn_radiation_source 'fine-focus sealed tube'
_diffrn_radiation_type MoK\a
_diffrn_radiation_wavelength 0.71073
_diffrn_reflns_av_R_equivalents 0.1870
_diffrn_reflns_av_sigmaI/netI 0.1163
_diffrn_reflns_limit_h_max 15
_diffrn_reflns_limit_h_min -15
_diffrn_reflns_limit_k_max 18
_diffrn_reflns_limit_k_min -18
_diffrn_reflns_limit_l_max 21
_diffrn_reflns_limit_l_min -21
_diffrn_reflns_number 41801
_diffrn_reflns_theta_full 25.48
_diffrn_reflns_theta_max 25.48
_diffrn_reflns_theta_min 2.34
_exptl_absorpt_coefficient_mu 1.230
_exptl_absorpt_correction_T_max 0.9878
_exptl_absorpt_correction_T_min 0.8869
_exptl_absorpt_correction_type multi-scan
_exptl_absorpt_process_details SADABS
_exptl_crystal_colour stick
_exptl_crystal_density_diffrn 1.558
_exptl_crystal_density_method 'not measured'
_exptl_crystal_description brown
_exptl_crystal_F_000 1756
_exptl_crystal_size_max 0.10
_exptl_crystal_size_mid 0.02
_exptl_crystal_size_min 0.01
_refine_diff_density_max 0.796
_refine_diff_density_min -0.532
_refine_diff_density_rms 0.100
_refine_ls_abs_structure_details 'Flack H D (1983), Acta Cryst. A39, 876-881'
_refine_ls_abs_structure_Flack -0.04(2)
_refine_ls_extinction_method none
_refine_ls_goodness_of_fit_ref 1.010
_refine_ls_hydrogen_treatment constr
_refine_ls_matrix_type full
_refine_ls_number_parameters 476
_refine_ls_number_reflns 6584
_refine_ls_number_restraints 8
_refine_ls_restrained_S_all 1.015
_refine_ls_R_factor_all 0.1119
_refine_ls_R_factor_gt 0.0603
_refine_ls_shift/su_max 0.001
_refine_ls_shift/su_mean 0.000
_refine_ls_structure_factor_coef Fsqd
_refine_ls_weighting_details 'calc w=1/[\s^2^(Fo^2^)+(0.0561P)^2^+3.7082P] where P=(Fo^2^+2Fc^2^)/3'
_refine_ls_weighting_scheme calc
_refine_ls_wR_factor_gt 0.1162
_refine_ls_wR_factor_ref 0.1373
_reflns_number_gt 4489
_reflns_number_total 6584
_reflns_threshold_expression >2sigma(I)
_cod_data_source_file ic502239u_si_002.cif
_cod_data_source_block MAKA022
_cod_original_sg_symbol_H-M P212121
_cod_original_formula_sum 'C29.25 H43.50 N10 Ni2 O7.75 S2'
_cod_database_code 4341620

loop_
_symmetry_equiv_pos_as_xyz
'x, y, z'
'-x+1/2, -y, z+1/2'
'-x, y+1/2, -z+1/2'
'x+1/2, -y+1/2, -z'

loop_
_atom_site_label
_atom_site_type_symbol
_atom_site_fract_x
_atom_site_fract_y
_atom_site_fract_z
_atom_site_U_iso_or_equiv
_atom_site_adp_type
_atom_site_occupancy
_atom_site_symmetry_multiplicity
_atom_site_calc_flag
_atom_site_refinement_flags
Ni1 Ni 0.75684(6) 0.73218(6) 0.60733(5) 0.0210(2) Uani 1 1 d .
S1 S 0.90163(13) 0.78962(13) 0.67353(10) 0.0232(4) Uani 1 1 d .
O1 O 0.8016(3) 0.7854(3) 0.5088(3) 0.0241(12) Uani 1 1 d .
O2 O 0.7542(4) 0.8729(3) 0.4160(3) 0.0275(12) Uani 1 1 d .
N1 N 0.6710(4) 0.6461(4) 0.5538(3) 0.0218(14) Uani 1 1 d .
N2 N 0.8561(4) 0.6296(4) 0.5926(3) 0.0223(14) Uani 1 1 d .
N3 N 0.9589(4) 0.6307(4) 0.6098(4) 0.0235(14) Uani 1 1 d .
N4 N 1.0834(4) 0.7144(5) 0.6622(3) 0.0294(15) Uani 1 1 d .
H4A H 1.1278 0.6733 0.6499 0.035 Uiso 1 1 calc R
H4B H 1.1038 0.7621 0.6857 0.035 Uiso 1 1 calc R
N5 N 0.6205(4) 0.8140(4) 0.5848(3) 0.0241(15) Uani 1 1 d .
C1 C 0.5728(6) 0.6645(5) 0.5359(4) 0.0262(19) Uani 1 1 d .
C2 C 0.5158(6) 0.6028(5) 0.4986(4) 0.030(2) Uani 1 1 d .
H2 H 0.4476 0.6156 0.4844 0.037 Uiso 1 1 calc R
C3 C 0.5581(6) 0.5231(6) 0.4822(5) 0.039(2) Uani 1 1 d .
H3 H 0.5182 0.4799 0.4574 0.046 Uiso 1 1 calc R
C4 C 0.6580(7) 0.5035(5) 0.5010(5) 0.035(2) Uani 1 1 d .
H4 H 0.6871 0.4475 0.4898 0.042 Uiso 1 1 calc R
C5 C 0.7138(6) 0.5676(5) 0.5365(4) 0.0253(19) Uani 1 1 d .
C6 C 0.8204(6) 0.5624(5) 0.5566(4) 0.0276(19) Uani 1 1 d .
H6 H 0.8616 0.5128 0.5442 0.033 Uiso 1 1 calc R
C7 C 0.9848(5) 0.7041(5) 0.6451(4) 0.0231(18) Uani 1 1 d .
C8 C 0.5360(5) 0.7517(5) 0.5650(4) 0.0257(19) Uani 1 1 d .
H8A H 0.4922 0.7799 0.5271 0.031 Uiso 1 1 calc R
H8B H 0.4935 0.7412 0.6094 0.031 Uiso 1 1 calc R
C9 C 0.5849(6) 0.8748(5) 0.6431(4) 0.0254(18) Uani 1 1 d .
H9A H 0.5165 0.8987 0.6312 0.030 Uiso 1 1 calc R
H9B H 0.5817 0.8445 0.6916 0.030 Uiso 1 1 calc R
C10 C 0.6619(7) 0.9455(5) 0.6439(5) 0.040(2) Uani 1 1 d .
H10A H 0.7243 0.9266 0.6704 0.048 Uiso 1 1 calc R
H10B H 0.6349 0.9997 0.6674 0.048 Uiso 1 1 calc R
C11 C 0.6830(7) 0.9602(6) 0.5629(5) 0.040(2) Uani 1 1 d .
H11A H 0.7563 0.9727 0.5547 0.047 Uiso 1 1 calc R
H11B H 0.6424 1.0105 0.5439 0.047 Uiso 1 1 calc R
C12 C 0.6516(6) 0.8735(5) 0.5243(4) 0.0225(17) Uani 1 1 d .
H12 H 0.5922 0.8847 0.4909 0.027 Uiso 1 1 calc R
C13 C 0.7423(6) 0.8398(5) 0.4790(4) 0.0214(16) Uani 1 1 d .
Ni2 Ni 0.84328(7) 0.72092(6) 0.79194(5) 0.0253(2) Uani 1 1 d .
S2 S 0.68442(13) 0.69448(12) 0.73266(11) 0.0250(5) Uani 1 1 d .
O3 O 0.7940(4) 0.6872(3) 0.8960(3) 0.0344(13) Uani 1 1 d .
O4 O 0.8230(5) 0.7255(4) 1.0132(3) 0.0569(18) Uani 1 1 d .
N6 N 0.9851(5) 0.6992(4) 0.8267(3) 0.0281(15) Uani 1 1 d .
N7 N 0.8587(5) 0.5901(4) 0.7700(3) 0.0248(15) Uani 1 1 d .
N8 N 0.7848(5) 0.5356(4) 0.7448(4) 0.0284(16) Uani 1 1 d .
N9 N 0.6220(5) 0.5333(4) 0.7010(4) 0.0336(17) Uani 1 1 d .
H9C H 0.6272 0.4755 0.6967 0.040 Uiso 1 1 calc R
H9D H 0.5650 0.5601 0.6883 0.040 Uiso 1 1 calc R
N10 N 0.8800(5) 0.8462(5) 0.8492(4) 0.0372(18) Uani 1 1 d .
C14 C 1.0408(6) 0.7636(6) 0.8565(4) 0.034(2) Uani 1 1 d .
C15 C 1.1371(6) 0.7446(6) 0.8849(5) 0.043(2) Uani 1 1 d .
H15 H 1.1772 0.7900 0.9068 0.051 Uiso 1 1 calc R
C16 C 1.1736(6) 0.6591(6) 0.8808(5) 0.039(2) Uani 1 1 d .
H16 H 1.2396 0.6452 0.8992 0.047 Uiso 1 1 calc R
C17 C 1.1142(6) 0.5945(6) 0.8502(4) 0.032(2) Uani 1 1 d .
H17 H 1.1383 0.5353 0.8479 0.038 Uiso 1 1 calc R
C18 C 1.0182(5) 0.6157(5) 0.8224(4) 0.0265(18) Uani 1 1 d .
C19 C 0.9434(5) 0.5551(5) 0.7915(4) 0.0259(18) Uani 1 1 d .
H19 H 0.9562 0.4935 0.7873 0.031 Uiso 1 1 calc R
C20 C 0.7000(6) 0.5799(6) 0.7264(4) 0.031(2) Uani 1 1 d .
C21 C 0.9930(6) 0.8525(6) 0.8519(5) 0.038(2) Uani 1 1 d .
H21A H 1.0135 0.8880 0.8954 0.045 Uiso 1 1 calc R
H21B H 1.0178 0.8832 0.8070 0.045 Uiso 1 1 calc R
C22 C 0.8358(7) 0.9298(5) 0.8186(5) 0.040(2) Uani 1 1 d .
H22A H 0.8470 0.9344 0.7646 0.048 Uiso 1 1 calc R
H22B H 0.8649 0.9826 0.8432 0.048 Uiso 1 1 calc R
C23 C 0.7233(7) 0.9187(6) 0.8368(5) 0.043(2) Uani 1 1 d .
H23A H 0.6901 0.8764 0.8026 0.052 Uiso 1 1 calc R
H23B H 0.6868 0.9760 0.8344 0.052 Uiso 1 1 calc R
C24 C 0.7257(8) 0.8827(6) 0.9159(5) 0.050(3) Uani 1 1 d .
H24A H 0.6706 0.8390 0.9237 0.060 Uiso 1 1 calc R
H24B H 0.7182 0.9311 0.9523 0.060 Uiso 1 1 calc R
C25 C 0.8327(7) 0.8382(6) 0.9225(5) 0.041(2) Uani 1 1 d .
H25 H 0.8748 0.8702 0.9601 0.049 Uiso 1 1 calc R
C26 C 0.8177(6) 0.7428(6) 0.9462(5) 0.036(2) Uani 1 1 d .
O5 O 0.9179(4) 0.8832(4) 0.3234(4) 0.0423(16) Uani 1 1 d .
H5 H 0.8730 0.8828 0.3565 0.063 Uiso 1 1 calc R
C27 C 0.8823(8) 0.8399(8) 0.2622(5) 0.063(3) Uani 1 1 d .
H27A H 0.8265 0.8740 0.2400 0.094 Uiso 1 1 calc R
H27B H 0.8573 0.7813 0.2765 0.094 Uiso 1 1 calc R
H27C H 0.9377 0.8335 0.2261 0.094 Uiso 1 1 calc R
O6 O 0.7927(4) 0.3591(4) 0.7869(4) 0.0517(18) Uani 1 1 d .
H6A H 0.7845 0.4025 0.7585 0.078 Uiso 1 1 calc R
C28 C 0.7243(7) 0.3655(7) 0.8467(5) 0.052(3) Uani 1 1 d .
H28A H 0.7405 0.3199 0.8834 0.079 Uiso 1 1 calc R
H28B H 0.6544 0.3570 0.8289 0.079 Uiso 1 1 calc R
H28C H 0.7304 0.4240 0.8695 0.079 Uiso 1 1 calc R
O7 O 0.8784(5) 0.6484(4) 0.1494(4) 0.067(2) Uani 1 1 d D
H7 H 0.8451 0.6603 0.1109 0.101 Uiso 1 1 d R
C29 C 0.9855(8) 0.6460(13) 0.1322(11) 0.052(5) Uani 0.50 1 d PD
H29A H 1.0037 0.6983 0.1031 0.078 Uiso 0.50 1 calc PR
H29B H 1.0006 0.5925 0.1036 0.078 Uiso 0.50 1 calc PR
H29C H 1.0250 0.6454 0.1782 0.078 Uiso 0.50 1 calc PR
O8 O 0.6164(6) 0.6167(7) 0.9640(5) 0.066(3) Uani 0.75 1 d PD
H8 H 0.6756 0.6239 0.9473 0.100 Uiso 0.75 1 calc PR
C30 C 0.5501(10) 0.6124(10) 0.9078(7) 0.072(4) Uani 0.75 1 d PDU
H30A H 0.4915 0.5761 0.9223 0.108 Uiso 0.75 1 calc PR
H30B H 0.5836 0.5858 0.8647 0.108 Uiso 0.75 1 calc PR
H30C H 0.5268 0.6721 0.8953 0.108 Uiso 0.75 1 calc PR

loop_
_atom_site_aniso_label
_atom_site_aniso_U_11
_atom_site_aniso_U_22
_atom_site_aniso_U_33
_atom_site_aniso_U_23
_atom_site_aniso_U_13
_atom_site_aniso_U_12
Ni1 0.0179(4) 0.0230(5) 0.0221(5) 0.0007(5) -0.0009(4) -0.0003(4)
S1 0.0225(9) 0.0234(11) 0.0237(10) 0.0005(9) -0.0010(8) -0.0019(8)
O1 0.019(2) 0.028(3) 0.026(3) 0.006(3) -0.002(2) 0.005(2)
O2 0.024(3) 0.037(3) 0.021(3) 0.008(2) -0.001(3) -0.004(3)
N1 0.025(3) 0.020(3) 0.021(3) 0.005(3) -0.003(3) 0.000(3)
N2 0.018(3) 0.031(4) 0.018(3) 0.000(3) 0.003(3) 0.000(3)
N3 0.017(3) 0.030(4) 0.024(3) -0.001(3) -0.002(3) 0.000(3)
N4 0.021(3) 0.036(4) 0.031(4) -0.010(4) 0.002(3) -0.003(3)
N5 0.014(3) 0.024(3) 0.034(4) 0.000(3) 0.002(3) -0.001(3)
C1 0.024(4) 0.032(5) 0.023(4) 0.006(4) 0.002(4) -0.002(4)
C2 0.028(4) 0.030(5) 0.033(5) -0.003(4) -0.009(4) 0.005(4)
C3 0.030(5) 0.042(6) 0.044(6) -0.004(5) -0.011(4) -0.003(4)
C4 0.036(5) 0.024(4) 0.045(6) -0.014(4) 0.001(5) 0.002(4)
C5 0.022(4) 0.025(4) 0.030(5) 0.004(4) 0.001(4) -0.002(3)
C6 0.031(4) 0.028(5) 0.024(4) -0.006(4) 0.006(4) 0.009(4)
C7 0.018(4) 0.028(5) 0.024(4) 0.005(4) 0.004(3) 0.004(3)
C8 0.018(3) 0.025(5) 0.034(4) 0.005(4) 0.001(3) 0.003(3)
C9 0.029(4) 0.027(4) 0.020(4) 0.003(4) -0.001(4) 0.004(4)
C10 0.047(5) 0.029(5) 0.046(6) 0.001(4) -0.001(5) -0.002(4)
C11 0.046(6) 0.031(5) 0.042(6) -0.002(4) 0.010(5) -0.007(4)
C12 0.024(4) 0.025(4) 0.019(4) 0.004(3) 0.002(4) 0.002(4)
C13 0.021(4) 0.019(4) 0.024(4) 0.002(3) -0.007(4) -0.008(4)
Ni2 0.0276(5) 0.0239(5) 0.0242(5) -0.0004(5) -0.0006(4) 0.0017(5)
S2 0.0235(9) 0.0226(10) 0.0288(11) 0.0019(9) 0.0021(8) 0.0028(8)
O3 0.040(3) 0.027(3) 0.036(3) 0.002(3) 0.004(3) 0.001(3)
O4 0.085(5) 0.054(4) 0.031(3) 0.006(3) 0.009(3) 0.027(4)
N6 0.034(3) 0.026(4) 0.024(4) 0.003(3) -0.001(3) -0.002(3)
N7 0.030(3) 0.025(3) 0.019(3) -0.001(3) -0.002(3) -0.003(3)
N8 0.028(4) 0.024(4) 0.033(4) -0.003(3) -0.005(3) 0.010(3)
N9 0.036(4) 0.030(4) 0.034(4) 0.000(4) -0.007(3) 0.001(3)
N10 0.053(5) 0.031(4) 0.027(4) 0.004(3) -0.010(4) 0.005(4)
C14 0.038(4) 0.035(5) 0.029(4) 0.005(4) 0.000(4) -0.008(4)
C15 0.038(4) 0.060(7) 0.030(5) -0.004(5) -0.008(4) -0.016(4)
C16 0.031(5) 0.050(6) 0.035(5) 0.002(5) -0.008(4) 0.000(4)
C17 0.040(5) 0.036(5) 0.020(4) 0.005(4) 0.001(4) 0.005(4)
C18 0.021(4) 0.035(5) 0.023(4) 0.002(4) -0.001(4) -0.002(4)
C19 0.030(4) 0.022(4) 0.026(4) 0.003(4) 0.001(4) 0.008(4)
C20 0.037(4) 0.037(5) 0.020(4) -0.002(4) 0.000(4) -0.007(4)
C21 0.047(5) 0.032(5) 0.034(5) -0.002(4) -0.007(4) -0.013(4)
C22 0.071(6) 0.020(4) 0.030(5) -0.006(4) -0.008(5) 0.007(5)
C23 0.061(6) 0.032(5) 0.037(5) -0.011(4) -0.007(5) 0.023(5)
C24 0.078(7) 0.043(5) 0.030(5) -0.010(4) -0.007(5) 0.023(5)
C25 0.057(6) 0.036(5) 0.030(5) -0.008(4) -0.010(5) 0.016(5)
C26 0.038(5) 0.046(6) 0.026(5) 0.007(4) 0.004(4) 0.016(4)
O5 0.028(3) 0.053(4) 0.046(4) 0.002(3) 0.010(3) 0.003(3)
C27 0.069(7) 0.090(9) 0.029(6) 0.002(6) 0.006(5) -0.018(6)
O6 0.046(3) 0.039(4) 0.070(5) 0.020(4) 0.016(4) 0.014(3)
C28 0.047(6) 0.053(6) 0.057(7) -0.010(5) 0.018(5) 0.001(5)
O7 0.060(4) 0.052(4) 0.089(6) 0.017(4) -0.012(4) -0.003(4)
C29 0.055(12) 0.059(13) 0.043(12) 0.012(10) 0.006(10) -0.026(11)
O8 0.039(5) 0.078(7) 0.082(7) 0.050(6) 0.006(5) 0.003(5)
C30 0.072(5) 0.073(5) 0.072(5) 0.0002(10) 0.0002(10) -0.0011(10)

loop_
_atom_type_symbol
_atom_type_description
_atom_type_scat_dispersion_real
_atom_type_scat_dispersion_imag
_atom_type_scat_source
C C 0.0033 0.0016 'International Tables Vol C Tables 4.2.6.8 and 6.1.1.4'
H H 0.0000 0.0000 'International Tables Vol C Tables 4.2.6.8 and 6.1.1.4'
N N 0.0061 0.0033 'International Tables Vol C Tables 4.2.6.8 and 6.1.1.4'
O O 0.0106 0.0060 'International Tables Vol C Tables 4.2.6.8 and 6.1.1.4'
S S 0.1246 0.1234 'International Tables Vol C Tables 4.2.6.8 and 6.1.1.4'
Ni Ni 0.3393 1.1124 'International Tables Vol C Tables 4.2.6.8 and 6.1.1.4'

loop_
_geom_angle_atom_site_label_1
_geom_angle_atom_site_label_2
_geom_angle_atom_site_label_3
_geom_angle
N1 Ni1 O1 89.8(2)
N1 Ni1 N2 78.3(2)
O1 Ni1 N2 90.2(2)
N1 Ni1 N5 79.5(2)
O1 Ni1 N5 81.4(2)
N2 Ni1 N5 156.3(2)
N1 Ni1 S1 158.67(18)
O1 Ni1 S1 93.74(14)
N2 Ni1 S1 80.61(17)
N5 Ni1 S1 121.80(17)
N1 Ni1 S2 94.40(18)
O1 Ni1 S2 168.96(15)
N2 Ni1 S2 100.65(17)
N5 Ni1 S2 89.30(16)
S1 Ni1 S2 86.07(7)
C7 S1 Ni1 94.5(2)
C7 S1 Ni2 97.7(2)
Ni1 S1 Ni2 91.99(7)
C13 O1 Ni1 117.2(4)
C5 N1 C1 121.3(7)
C5 N1 Ni1 117.2(5)
C1 N1 Ni1 121.5(5)
C6 N2 N3 118.3(6)
C6 N2 Ni1 115.6(5)
N3 N2 Ni1 125.6(5)
C7 N3 N2 111.6(6)
C7 N4 H4A 120.0
C7 N4 H4B 120.0
H4A N4 H4B 120.0
C12 N5 C9 103.7(5)
C12 N5 C8 114.2(6)
C9 N5 C8 109.2(5)
C12 N5 Ni1 104.8(4)
C9 N5 Ni1 118.2(5)
C8 N5 Ni1 106.8(4)
N1 C1 C2 119.6(7)
N1 C1 C8 113.7(7)
C2 C1 C8 126.6(7)
C3 C2 C1 119.2(8)
C3 C2 H2 120.4
C1 C2 H2 120.4
C2 C3 C4 121.5(8)
C2 C3 H3 119.3
C4 C3 H3 119.3
C5 C4 C3 117.8(8)
C5 C4 H4 121.1
C3 C4 H4 121.1
N1 C5 C4 120.6(7)
N1 C5 C6 113.0(7)
C4 C5 C6 126.3(8)
N2 C6 C5 115.6(7)
N2 C6 H6 122.2
C5 C6 H6 122.2
N3 C7 N4 117.1(7)
N3 C7 S1 126.5(5)
N4 C7 S1 116.4(6)
N5 C8 C1 113.6(5)
N5 C8 H8A 108.9
C1 C8 H8A 108.9
N5 C8 H8B 108.9
C1 C8 H8B 108.9
H8A C8 H8B 107.7
C10 C9 N5 104.0(6)
C10 C9 H9A 110.9
N5 C9 H9A 110.9
C10 C9 H9B 110.9
N5 C9 H9B 110.9
H9A C9 H9B 109.0
C9 C10 C11 103.0(7)
C9 C10 H10A 111.2
C11 C10 H10A 111.2
C9 C10 H10B 111.2
C11 C10 H10B 111.2
H10A C10 H10B 109.1
C10 C11 C12 105.4(7)
C10 C11 H11A 110.7
C12 C11 H11A 110.7
C10 C11 H11B 110.7
C12 C11 H11B 110.7
H11A C11 H11B 108.8
N5 C12 C13 114.1(6)
N5 C12 C11 104.9(6)
C13 C12 C11 108.5(6)
N5 C12 H12 109.7
C13 C12 H12 109.7
C11 C12 H12 109.7
O1 C13 O2 125.2(7)
O1 C13 C12 118.0(6)
O2 C13 C12 116.7(6)
N6 Ni2 N7 78.9(3)
N6 Ni2 O3 87.9(2)
N7 Ni2 O3 88.2(2)
N6 Ni2 N10 77.9(3)
N7 Ni2 N10 154.9(2)
O3 Ni2 N10 81.5(2)
N6 Ni2 S2 159.0(2)
N7 Ni2 S2 80.51(18)
O3 Ni2 S2 95.52(16)
N10 Ni2 S2 123.08(19)
N6 Ni2 S1 93.06(19)
N7 Ni2 S1 101.97(18)
O3 Ni2 S1 169.77(16)
N10 Ni2 S1 88.77(19)
S2 Ni2 S1 87.22(7)
C20 S2 Ni2 95.4(3)
C20 S2 Ni1 97.0(3)
Ni2 S2 Ni1 92.15(7)
C26 O3 Ni2 114.3(5)
C14 N6 C18 122.5(7)
C14 N6 Ni2 121.3(5)
C18 N6 Ni2 116.1(5)
C19 N7 N8 117.9(6)
C19 N7 Ni2 115.3(5)
N8 N7 Ni2 126.1(5)
C20 N8 N7 112.0(6)
C20 N9 H9C 120.0
C20 N9 H9D 120.0
H9C N9 H9D 120.0
C25 N10 C21 113.4(7)
C25 N10 C22 103.9(6)
C21 N10 C22 110.1(7)
C25 N10 Ni2 105.1(5)
C21 N10 Ni2 106.7(5)
C22 N10 Ni2 117.8(5)
N6 C14 C15 119.7(8)
N6 C14 C21 114.1(7)
C15 C14 C21 126.2(8)
C16 C15 C14 119.2(8)
C16 C15 H15 120.4
C14 C15 H15 120.4
C17 C16 C15 119.6(8)
C17 C16 H16 120.2
C15 C16 H16 120.2
C16 C17 C18 119.8(8)
C16 C17 H17 120.1
C18 C17 H17 120.1
N6 C18 C17 119.3(7)
N6 C18 C19 113.5(6)
C17 C18 C19 127.1(7)
N7 C19 C18 115.9(7)
N7 C19 H19 122.0
C18 C19 H19 122.0
N9 C20 N8 117.4(7)
N9 C20 S2 117.4(6)
N8 C20 S2 125.2(6)
N10 C21 C14 111.4(7)
N10 C21 H21A 109.4
C14 C21 H21A 109.4
N10 C21 H21B 109.4
C14 C21 H21B 109.4
H21A C21 H21B 108.0
N10 C22 C23 101.7(7)
N10 C22 H22A 111.4
C23 C22 H22A 111.4
N10 C22 H22B 111.4
C23 C22 H22B 111.4
H22A C22 H22B 109.3
C22 C23 C24 102.7(8)
C22 C23 H23A 111.2
C24 C23 H23A 111.2
C22 C23 H23B 111.2
C24 C23 H23B 111.2
H23A C23 H23B 109.1
C23 C24 C25 104.2(7)
C23 C24 H24A 110.9
C25 C24 H24A 110.9
C23 C24 H24B 110.9
C25 C24 H24B 110.9
H24A C24 H24B 108.9
N10 C25 C26 112.8(7)
N10 C25 C24 105.9(7)
C26 C25 C24 108.4(8)
N10 C25 H25 109.9
C26 C25 H25 109.9
C24 C25 H25 109.9
O4 C26 O3 124.6(8)
O4 C26 C25 118.0(8)
O3 C26 C25 117.2(7)
C27 O5 H5 109.5
O5 C27 H27A 109.5
O5 C27 H27B 109.5
H27A C27 H27B 109.5
O5 C27 H27C 109.5
H27A C27 H27C 109.5
H27B C27 H27C 109.5
C28 O6 H6A 109.5
O6 C28 H28A 109.5
O6 C28 H28B 109.5
H28A C28 H28B 109.5
O6 C28 H28C 109.5
H28A C28 H28C 109.5
H28B C28 H28C 109.5
C29 O7 H7 109.5
O7 C29 H29A 109.5
O7 C29 H29B 109.5
H29A C29 H29B 109.5
O7 C29 H29C 109.5
H29A C29 H29C 109.5
H29B C29 H29C 109.5
C30 O8 H8 109.5
O8 C30 H30A 109.5
O8 C30 H30B 109.5
H30A C30 H30B 109.5
O8 C30 H30C 109.5
H30A C30 H30C 109.5
H30B C30 H30C 109.5

loop_
_geom_bond_atom_site_label_1
_geom_bond_atom_site_label_2
_geom_bond_distance
Ni1 N1 1.974(6)
Ni1 O1 2.041(5)
Ni1 N2 2.042(6)
Ni1 N5 2.211(6)
Ni1 S1 2.4057(19)
Ni1 S2 2.522(2)
S1 C7 1.767(7)
S1 Ni2 2.500(2)
O1 C13 1.253(8)
O2 C13 1.254(8)
N1 C5 1.349(10)
N1 C1 1.356(9)
N2 C6 1.295(9)
N2 N3 1.383(7)
N3 C7 1.326(9)
N4 C7 1.337(8)
N4 H4A 0.8800
N4 H4B 0.8800
N5 C12 1.474(9)
N5 C9 1.475(9)
N5 C8 1.497(9)
C1 C2 1.372(11)
C1 C8 1.500(10)
C2 C3 1.359(12)
C2 H2 0.9500
C3 C4 1.386(11)
C3 H3 0.9500
C4 C5 1.373(11)
C4 H4 0.9500
C5 C6 1.446(10)
C6 H6 0.9500
C8 H8A 0.9900
C8 H8B 0.9900
C9 C10 1.470(11)
C9 H9A 0.9900
C9 H9B 0.9900
C10 C11 1.506(12)
C10 H10A 0.9900
C10 H10B 0.9900
C11 C12 1.542(11)
C11 H11A 0.9900
C11 H11B 0.9900
C12 C13 1.531(10)
C12 H12 1.0000
Ni2 N6 1.990(6)
Ni2 N7 2.028(6)
Ni2 O3 2.054(6)
Ni2 N10 2.212(7)
Ni2 S2 2.375(2)
S2 C20 1.748(9)
O3 C26 1.275(10)
O4 C26 1.240(9)
N6 C14 1.331(10)
N6 C18 1.337(9)
N7 C19 1.289(9)
N7 N8 1.351(8)
N8 C20 1.341(10)
N9 C20 1.323(9)
N9 H9C 0.8800
N9 H9D 0.8800
N10 C25 1.468(10)
N10 C21 1.485(11)
N10 C22 1.497(10)
C14 C15 1.392(11)
C14 C21 1.486(12)
C15 C16 1.382(12)
C15 H15 0.9500
C16 C17 1.366(11)
C16 H16 0.9500
C17 C18 1.393(11)
C17 H17 0.9500
C18 C19 1.453(10)
C19 H19 0.9500
C21 H21A 0.9900
C21 H21B 0.9900
C22 C23 1.520(13)
C22 H22A 0.9900
C22 H22B 0.9900
C23 C24 1.531(12)
C23 H23A 0.9900
C23 H23B 0.9900
C24 C25 1.559(12)
C24 H24A 0.9900
C24 H24B 0.9900
C25 C26 1.517(12)
C25 H25 1.0000
O5 C27 1.369(11)
O5 H5 0.8400
C27 H27A 0.9800
C27 H27B 0.9800
C27 H27C 0.9800
O6 C28 1.408(10)
O6 H6A 0.8400
C28 H28A 0.9800
C28 H28B 0.9800
C28 H28C 0.9800
O7 C29 1.437(9)
O7 H7 0.8400
C29 H29A 0.9800
C29 H29B 0.9800
C29 H29C 0.9800
O8 C30 1.337(9)
O8 H8 0.8400
C30 H30A 0.9800
C30 H30B 0.9800
C30 H30C 0.9800

loop_
_geom_torsion_atom_site_label_1
_geom_torsion_atom_site_label_2
_geom_torsion_atom_site_label_3
_geom_torsion_atom_site_label_4
_geom_torsion
N1 Ni1 S1 C7 17.5(6)
O1 Ni1 S1 C7 -81.5(3)
N2 Ni1 S1 C7 8.1(3)
N5 Ni1 S1 C7 -163.7(3)
S2 Ni1 S1 C7 109.6(2)
N1 Ni1 S1 Ni2 -80.3(5)
O1 Ni1 S1 Ni2 -179.35(15)
N2 Ni1 S1 Ni2 -89.77(17)
N5 Ni1 S1 Ni2 98.4(2)
S2 Ni1 S1 Ni2 11.71(7)
N1 Ni1 O1 C13 81.6(5)
N2 Ni1 O1 C13 160.0(5)
N5 Ni1 O1 C13 2.2(5)
S1 Ni1 O1 C13 -119.4(5)
S2 Ni1 O1 C13 -30.8(11)
O1 Ni1 N1 C5 91.7(5)
N2 Ni1 N1 C5 1.5(5)
N5 Ni1 N1 C5 173.0(6)
S1 Ni1 N1 C5 -8.1(9)
S2 Ni1 N1 C5 -98.5(5)
O1 Ni1 N1 C1 -89.0(6)
N2 Ni1 N1 C1 -179.2(6)
N5 Ni1 N1 C1 -7.7(6)
S1 Ni1 N1 C1 171.2(4)
S2 Ni1 N1 C1 80.8(6)
N1 Ni1 N2 C6 1.4(5)
O1 Ni1 N2 C6 -88.3(5)
N5 Ni1 N2 C6 -19.7(9)
S1 Ni1 N2 C6 177.9(5)
S2 Ni1 N2 C6 93.8(5)
N1 Ni1 N2 N3 173.3(6)
O1 Ni1 N2 N3 83.5(5)
N5 Ni1 N2 N3 152.2(5)
S1 Ni1 N2 N3 -10.2(5)
S2 Ni1 N2 N3 -94.4(5)
C6 N2 N3 C7 178.7(6)
Ni1 N2 N3 C7 7.0(8)
N1 Ni1 N5 C12 -104.8(5)
O1 Ni1 N5 C12 -13.4(4)
N2 Ni1 N5 C12 -83.8(7)
S1 Ni1 N5 C12 75.7(4)
S2 Ni1 N5 C12 160.6(4)
N1 Ni1 N5 C9 140.4(5)
O1 Ni1 N5 C9 -128.3(5)
N2 Ni1 N5 C9 161.4(5)
S1 Ni1 N5 C9 -39.2(5)
S2 Ni1 N5 C9 45.8(5)
N1 Ni1 N5 C8 16.8(4)
O1 Ni1 N5 C8 108.2(5)
N2 Ni1 N5 C8 37.8(8)
S1 Ni1 N5 C8 -162.8(4)
S2 Ni1 N5 C8 -77.8(4)
C5 N1 C1 C2 -0.8(11)
Ni1 N1 C1 C2 179.9(6)
C5 N1 C1 C8 175.3(7)
Ni1 N1 C1 C8 -4.0(9)
N1 C1 C2 C3 2.0(12)
C8 C1 C2 C3 -173.6(8)
C1 C2 C3 C4 -1.4(14)
C2 C3 C4 C5 -0.4(13)
C1 N1 C5 C4 -1.0(12)
Ni1 N1 C5 C4 178.3(6)
C1 N1 C5 C6 176.9(7)
Ni1 N1 C5 C6 -3.8(9)
C3 C4 C5 N1 1.6(12)
C3 C4 C5 C6 -176.0(8)
N3 N2 C6 C5 -176.4(6)
Ni1 N2 C6 C5 -3.9(9)
N1 C5 C6 N2 5.0(10)
C4 C5 C6 N2 -177.2(8)
N2 N3 C7 N4 -177.5(6)
N2 N3 C7 S1 3.5(9)
Ni1 S1 C7 N3 -9.3(7)
Ni2 S1 C7 N3 83.3(6)
Ni1 S1 C7 N4 171.8(5)
Ni2 S1 C7 N4 -95.6(5)
C12 N5 C8 C1 91.6(7)
C9 N5 C8 C1 -152.7(6)
Ni1 N5 C8 C1 -23.7(7)
N1 C1 C8 N5 19.6(9)
C2 C1 C8 N5 -164.6(7)
C12 N5 C9 C10 -43.4(7)
C8 N5 C9 C10 -165.6(6)
Ni1 N5 C9 C10 72.0(7)
N5 C9 C10 C11 40.8(8)
C9 C10 C11 C12 -22.9(9)
C9 N5 C12 C13 146.4(6)
C8 N5 C12 C13 -94.8(7)
Ni1 N5 C12 C13 21.8(7)
C9 N5 C12 C11 27.8(7)
C8 N5 C12 C11 146.6(6)
Ni1 N5 C12 C11 -96.8(6)
C10 C11 C12 N5 -3.0(9)
C10 C11 C12 C13 -125.4(7)
Ni1 O1 C13 O2 -173.8(5)
Ni1 O1 C13 C12 10.3(8)
N5 C12 C13 O1 -23.2(9)
C11 C12 C13 O1 93.3(8)
N5 C12 C13 O2 160.5(6)
C11 C12 C13 O2 -83.0(8)
C7 S1 Ni2 N6 51.8(3)
Ni1 S1 Ni2 N6 146.54(19)
C7 S1 Ni2 N7 -27.5(3)
Ni1 S1 Ni2 N7 67.26(19)
C7 S1 Ni2 O3 146.9(9)
Ni1 S1 Ni2 O3 -118.3(9)
C7 S1 Ni2 N10 129.6(3)
Ni1 S1 Ni2 N10 -135.64(19)
C7 S1 Ni2 S2 -107.2(2)
Ni1 S1 Ni2 S2 -12.43(7)
N6 Ni2 S2 C20 17.8(6)
N7 Ni2 S2 C20 6.4(3)
O3 Ni2 S2 C20 -80.8(3)
N10 Ni2 S2 C20 -164.2(3)
S1 Ni2 S2 C20 109.1(3)
N6 Ni2 S2 Ni1 -79.5(5)
N7 Ni2 S2 Ni1 -90.78(18)
O3 Ni2 S2 Ni1 -178.03(16)
N10 Ni2 S2 Ni1 98.6(2)
S1 Ni2 S2 Ni1 11.85(7)
N1 Ni1 S2 C20 50.6(3)
O1 Ni1 S2 C20 162.6(8)
N2 Ni1 S2 C20 -28.4(3)
N5 Ni1 S2 C20 130.0(3)
S1 Ni1 S2 C20 -108.0(3)
N1 Ni1 S2 Ni2 146.28(18)
O1 Ni1 S2 Ni2 -101.7(7)
N2 Ni1 S2 Ni2 67.34(18)
N5 Ni1 S2 Ni2 -134.28(16)
S1 Ni1 S2 Ni2 -12.33(7)
N6 Ni2 O3 C26 68.8(5)
N7 Ni2 O3 C26 147.8(5)
N10 Ni2 O3 C26 -9.3(5)
S2 Ni2 O3 C26 -131.9(5)
S1 Ni2 O3 C26 -26.8(12)
N7 Ni2 N6 C14 -178.7(6)
O3 Ni2 N6 C14 -90.2(6)
N10 Ni2 N6 C14 -8.4(6)
S2 Ni2 N6 C14 169.9(4)
S1 Ni2 N6 C14 79.6(6)
N7 Ni2 N6 C18 -2.6(5)
O3 Ni2 N6 C18 86.0(6)
N10 Ni2 N6 C18 167.7(6)
S2 Ni2 N6 C18 -14.0(10)
S1 Ni2 N6 C18 -104.2(5)
N6 Ni2 N7 C19 4.2(5)
O3 Ni2 N7 C19 -84.1(6)
N10 Ni2 N7 C19 -18.6(9)
S2 Ni2 N7 C19 -180.0(6)
S1 Ni2 N7 C19 95.0(5)
N6 Ni2 N7 N8 174.7(6)
O3 Ni2 N7 N8 86.5(6)
N10 Ni2 N7 N8 151.9(6)
S2 Ni2 N7 N8 -9.4(5)
S1 Ni2 N7 N8 -94.5(6)
C19 N7 N8 C20 178.2(7)
Ni2 N7 N8 C20 7.9(9)
N6 Ni2 N10 C25 -99.1(5)
N7 Ni2 N10 C25 -76.2(8)
O3 Ni2 N10 C25 -9.5(5)
S2 Ni2 N10 C25 81.6(5)
S1 Ni2 N10 C25 167.5(5)
N6 Ni2 N10 C21 21.5(5)
N7 Ni2 N10 C21 44.4(9)
O3 Ni2 N10 C21 111.2(5)
S2 Ni2 N10 C21 -157.7(4)
S1 Ni2 N10 C21 -71.9(5)
N6 Ni2 N10 C22 145.8(6)
N7 Ni2 N10 C22 168.7(6)
O3 Ni2 N10 C22 -124.5(6)
S2 Ni2 N10 C22 -33.5(7)
S1 Ni2 N10 C22 52.4(6)
C18 N6 C14 C15 -0.3(12)
Ni2 N6 C14 C15 175.5(6)
C18 N6 C14 C21 176.6(8)
Ni2 N6 C14 C21 -7.6(9)
N6 C14 C15 C16 0.7(12)
C21 C14 C15 C16 -175.8(8)
C14 C15 C16 C17 -1.0(13)
C15 C16 C17 C18 0.9(13)
C14 N6 C18 C17 0.2(11)
Ni2 N6 C18 C17 -175.8(6)
C14 N6 C18 C19 177.0(7)
Ni2 N6 C18 C19 0.9(9)
C16 C17 C18 N6 -0.5(12)
C16 C17 C18 C19 -176.8(8)
N8 N7 C19 C18 -176.3(6)
Ni2 N7 C19 C18 -4.9(9)
N6 C18 C19 N7 2.7(10)
C17 C18 C19 N7 179.1(7)
N7 N8 C20 N9 -179.9(7)
N7 N8 C20 S2 0.5(10)
Ni2 S2 C20 N9 174.4(6)
Ni1 S2 C20 N9 -92.8(6)
Ni2 S2 C20 N8 -6.1(7)
Ni1 S2 C20 N8 86.8(7)
C25 N10 C21 C14 83.8(9)
C22 N10 C21 C14 -160.3(7)
Ni2 N10 C21 C14 -31.4(8)
N6 C14 C21 N10 27.2(10)
C15 C14 C21 N10 -156.1(8)
C25 N10 C22 C23 -45.9(8)
C21 N10 C22 C23 -167.6(7)
Ni2 N10 C22 C23 69.8(7)
N10 C22 C23 C24 43.0(8)
C22 C23 C24 C25 -24.3(9)
C21 N10 C25 C26 -91.8(9)
C22 N10 C25 C26 148.7(7)
Ni2 N10 C25 C26 24.3(8)
C21 N10 C25 C24 149.7(7)
C22 N10 C25 C24 30.2(8)
Ni2 N10 C25 C24 -94.1(6)
C23 C24 C25 N10 -3.3(9)
C23 C24 C25 C26 -124.6(8)
Ni2 O3 C26 O4 -158.0(7)
Ni2 O3 C26 C25 26.8(9)
N10 C25 C26 O4 148.4(7)
C24 C25 C26 O4 -94.7(9)
N10 C25 C26 O3 -36.1(11)
C24 C25 C26 O3 80.8(9)
